data_2006764
loop_
_publ_author_name
'Lawson, Yvonne G.'
'Norman, Nicholas C.'
'Orpen, A. Guy'
'Quayle, Michael J.'

_publ_section_title
;
 Mononuclear Indium and Gallium Tetrachlorocatecholate Complexes
;
_journal_issue 12
_journal_name_full 'Acta Crystallographica Section C'
_journal_page_first 1805
_journal_page_last 1809
_journal_paper_doi 10.1107/S0108270197010901
_journal_volume 53
_journal_year 1997
_chemical_formula_iupac '[Ga Cl (C6 Cl4 O2)(C5 H5 N1)(C12 H8 N2)], 3.5C5 H5 N'
_chemical_formula_sum 'C40.5 H30.5 Cl5 Ga N6.5 O2'
_chemical_formula_weight 887.18
_chemical_name_systematic
; Tetrachlorocatecholatochloropyridyl(1,10-phenanthroline) gallium (III)
  pyridine solvate
;
_space_group_IT_number 15
_symmetry_cell_setting monoclinic
_symmetry_space_group_name_Hall '-C 2yc'
_symmetry_space_group_name_H-M 'C 1 2/c 1'
_cell_angle_alpha 90.00
_cell_angle_beta 106.99(2)
_cell_angle_gamma 90.00
_cell_formula_units_Z 8
_cell_length_a 25.504(7)
_cell_length_b 17.640(7)
_cell_length_c 18.572(4)
_cell_measurement_reflns_used 236
_cell_measurement_temperature 173(2)
_cell_measurement_theta_max 50
_cell_measurement_theta_min 5
_cell_volume 7991(4)
_computing_cell_refinement 'SAINT (Siemens, 1995)'
_computing_data_collection 'SMART (Siemens, 1995)'
_computing_data_reduction SAINT
_computing_molecular_graphics SHELXTL
_computing_publication_material SHELXTL
_computing_structure_refinement SHELXTL
_computing_structure_solution SHELXTL
_diffrn_ambient_temperature 173(2)
_diffrn_detector_area_resol_mean 60
_diffrn_measured_fraction_theta_max 97.8
_diffrn_measurement_device 'Siemens SMART area detector'
_diffrn_measurement_method '\w rotation with narrow frames'
_diffrn_radiation_monochromator graphite
_diffrn_radiation_source 'fine-focus sealed tube'
_diffrn_radiation_type MoK\a
_diffrn_radiation_wavelength 0.71073
_diffrn_reflns_av_R_equivalents 0.0567
_diffrn_reflns_av_sigmaI/netI 0.0756
_diffrn_reflns_limit_h_max 32
_diffrn_reflns_limit_h_min -33
_diffrn_reflns_limit_k_max 22
_diffrn_reflns_limit_k_min -19
_diffrn_reflns_limit_l_max 13
_diffrn_reflns_limit_l_min -24
_diffrn_reflns_number 20029
_diffrn_reflns_theta_full 52.75
_diffrn_reflns_theta_max 25.00
_diffrn_reflns_theta_min 1.67
_exptl_absorpt_coefficient_mu 1.068
_exptl_absorpt_correction_T_max 0.694
_exptl_absorpt_correction_T_min 0.453
_exptl_absorpt_correction_type 'SADABS (Sheldrick, 1996)'
_exptl_crystal_colour orange
_exptl_crystal_density_diffrn 1.475
_exptl_crystal_density_method 'not measured'
_exptl_crystal_description block
_exptl_crystal_F_000 3608
_exptl_crystal_size_max 0.5
_exptl_crystal_size_mid 0.3
_exptl_crystal_size_min 0.2
_refine_diff_density_max 0.75
_refine_diff_density_min -1.01
_refine_ls_extinction_method none
_refine_ls_goodness_of_fit_all 0.973
_refine_ls_goodness_of_fit_obs 1.068
_refine_ls_hydrogen_treatment 'H atoms: see text'
_refine_ls_matrix_type full
_refine_ls_number_parameters 497
_refine_ls_number_reflns 6992
_refine_ls_number_restraints 0
_refine_ls_restrained_S_all 0.973
_refine_ls_restrained_S_obs 1.068
_refine_ls_R_factor_all 0.1085
_refine_ls_R_factor_obs .0589
_refine_ls_shift/esd_max 0.023
_refine_ls_shift/esd_mean 0.001
_refine_ls_structure_factor_coef Fsqd
_refine_ls_weighting_details 'w = 1/[\s^2^(Fo^2^)+(0.1084P)^2^] where P=[Max(Fo^2^,0)+2Fc^2^]/3'
_refine_ls_weighting_scheme calc
_refine_ls_wR_factor_all 0.1812
_refine_ls_wR_factor_obs .1528
_reflns_number_observed 4283
_reflns_number_total 6994
_reflns_observed_criterion >2sigma(I)
_cod_data_source_file bm1155.cif
_cod_data_source_block 2
_cod_depositor_comments
;
The following automatic conversions were performed:
'_symmetry_cell_setting' value 'Monoclinic' changed to 'monoclinic'
according to '/home/saulius/struct/CIF-dictionaries/cif_core.dic'
dictionary named 'cif_core.dic' version 2.4.1 from 2010-06-29.

Automatic conversion script
Id: cif_fix_enum 1527 2010-12-29 10:47:43Z saulius 

The following automatic conversions were performed:

'_symmetry_cell_setting' value 'Monoclinic' changed to 'monoclinic'
according to /home/saulius/struct/CIF-dictionaries/cif_core.dic
dictionary named 'cif_core.dic' version 2.4.1 from 2010-06-29.

Automatic conversion script
Id: cif_fix_values 1715 2011-07-08 13:25:40Z adriana 

The following automatic conversions were performed:

'_refine_ls_weighting_scheme' value 'calc w =
1/[\s^2^(Fo^2^)+(0.1084P)^2^] where P=[Max(Fo^2^,0)+2Fc^2^]/3' was
changed to 'calc'. New tag '_refine_ls_weighting_details' was
created. The value of the new tag was set to 'w =
1/[\s^2^(Fo^2^)+(0.1084P)^2^] where P=[Max(Fo^2^,0)+2Fc^2^]/3'.

Automatic conversion script
Id: cif_fix_values 3143 2015-03-26 13:38:13Z robertas 
;
_cod_original_sg_symbol_H-M 'C 2/c'
_cod_original_formula_sum 'C40.50 H30.50 Cl5 Ga N6.50 O2'
_cod_database_code 2006764

loop_
_symmetry_equiv_pos_as_xyz
'x, y, z'
'-x, y, -z+1/2'
'x+1/2, y+1/2, z'
'-x+1/2, y+1/2, -z+1/2'
'-x, -y, -z'
'x, -y, z-1/2'
'-x+1/2, -y+1/2, -z'
'x+1/2, -y+1/2, z-1/2'

loop_
_atom_site_aniso_label
_atom_site_aniso_U_11
_atom_site_aniso_U_22
_atom_site_aniso_U_33
_atom_site_aniso_U_12
_atom_site_aniso_U_13
_atom_site_aniso_U_23
Ga1 .0320(3) .0403(4) .0317(3) -.0058(3) .0144(2) -.0061(3)
N1 .035(2) .041(3) .027(2) -.006(2) .015(2) -.002(2)
N2 .032(2) .037(3) .035(3) -.005(2) .010(2) -.005(2)
N3 .030(2) .035(3) .031(2) -.004(2) .010(2) -.002(2)
O1 .034(2) .048(2) .037(2) -.007(2) .016(2) -.011(2)
O2 .034(2) .044(2) .043(2) -.007(2) .017(2) -.011(2)
Cl1 .0519(9) .0596(11) .0541(10) -.0149(7) .0178(7) -.0194(7)
Cl2 .0914(14) .111(2) .088(2) -.0168(13) .0350(12) -.0582(13)
Cl3 .0930(15) .129(2) .088(2) .0028(14) .0469(12) -.0352(14)
Cl4 .0431(8) .0750(12) .0593(10) -.0079(8) .0257(7) -.0180(8)
Cl5 .0480(8) .0516(9) .0301(7) -.0082(7) .0142(6) -.0002(6)
C11 .038(3) .049(4) .031(3) -.006(3) .013(2) -.005(2)
C12 .038(3) .038(3) .035(3) -.002(2) .016(2) .000(2)
C13 .044(3) .048(4) .039(3) -.006(3) .011(3) -.007(3)
C14 .057(4) .056(4) .044(4) -.002(3) .019(3) -.020(3)
C15 .056(4) .058(4) .042(4) .003(3) .024(3) -.011(3)
C16 .034(3) .055(4) .037(3) .002(3) .015(2) -.005(3)
C21 .030(3) .047(4) .052(4) .004(3) .011(2) .003(3)
C22 .044(3) .050(4) .059(4) .005(3) .001(3) .009(3)
C23 .054(4) .052(4) .039(3) -.007(3) .004(3) .007(3)
C24 .045(3) .047(4) .028(3) -.009(3) .004(2) .000(2)
C25 .036(3) .036(3) .030(3) -.007(2) .009(2) -.006(2)
C26 .055(4) .059(4) .028(3) -.013(3) .015(3) -.003(3)
C27 .042(3) .051(4) .034(3) -.007(3) .015(2) -.001(3)
C28 .038(3) .039(3) .029(3) -.011(2) .014(2) -.011(2)
C29 .035(3) .031(3) .027(3) -.006(2) .008(2) -.008(2)
C30 .034(3) .050(4) .035(3) -.002(2) .015(2) -.008(2)
C31 .034(3) .042(4) .043(3) .003(2) .010(2) -.002(2)
C32 .037(3) .041(3) .033(3) -.003(3) .011(2) .004(2)
C41 .041(3) .045(4) .042(3) -.008(3) .021(3) -.003(3)
C42 .056(4) .039(4) .050(4) -.007(3) .030(3) -.008(3)
C43 .054(4) .047(4) .033(3) -.022(3) .018(3) -.011(3)
C44 .036(3) .055(4) .030(3) -.013(3) .010(2) -.003(3)
C45 .038(3) .045(4) .036(3) -.004(3) .017(2) -.001(2)
N60 .079(5) .125(8) .100(6) .024(5) .027(4) .008(5)
C61 .097(7) .098(8) .100(7) .040(6) .031(6) .020(6)
C62 .104(8) .168(12) .089(7) -.007(8) .035(6) .038(7)
C63 .088(8) .28(2) .085(8) .045(11) .046(6) -.007(11)
C64 .100(9) .162(14) .117(10) .062(9) -.013(7) -.063(9)
C65 .078(6) .083(8) .132(9) .015(5) .008(6) -.002(6)
N70 .050(4) .312(15) .107(8) .009(6) .015(5) .066(9)
C71 .110(8) .143(11) .085(8) -.027(7) .032(6) .008(7)
C72 .067(6) .214(14) .067(6) .008(7) .030(5) .021(7)
C73 .169(14) .26(2) .137(13) -.152(15) .104(12) -.114(14)
C74 .076(7) .37(3) .044(6) -.075(11) .020(5) -.041(11)
C75 .239(16) .153(12) .114(10) -.118(11) .082(11) -.053(9)
N80 .74(7) .19(2) .145(17) .22(3) .04(3) .001(14)
C81 .243(19) .186(19) .120(14) .097(15) .043(13) .051(12)
C82 .236(17) .077(8) .064(8) .002(10) -.030(10) .001(5)
C83 .45(4) .042(8) .090(12) -.031(14) -.104(17) .005(7)
C84 .174(12) .084(9) .127(11) -.029(8) -.060(10) .022(8)
C85 .180(13) .107(10) .109(10) -.018(11) -.027(11) .034(8)
C91 .57(4) .144(17) .091(12) .15(2) -.031(17) -.023(10)
N92 .54(4) .118(14) .174(16) .07(2) .008(18) .007(13)
C90 .69(6) .118(16) .134(17) .13(2) -.03(2) -.016(12)
C91' .57(4) .144(17) .091(12) .15(2) -.031(17) -.023(10)
C92 .54(4) .118(14) .174(16) .07(2) .008(18) .007(13)
C90' .69(6) .118(16) .134(17) .13(2) -.03(2) -.016(12)

loop_
_atom_site_label
_atom_site_fract_x
_atom_site_fract_y
_atom_site_fract_z
_atom_site_U_iso_or_equiv
_atom_site_thermal_displace_type
_atom_site_calc_flag
_atom_site_refinement_flags
_atom_site_occupancy
_atom_site_disorder_group
_atom_site_type_symbol
Ga1 .35517(2) .42686(3) .04102(3) .0336(2) Uani d . 1 . Ga
N1 .3147(2) .3358(2) -.0246(2) .0333(10) Uani d . 1 . N
N2 .3373(2) .4889(2) -.0633(2) .0346(10) Uani d . 1 . N
N3 .4270(2) .4096(2) .0084(2) .0315(10) Uani d . 1 . N
O1 .28756(13) .4561(2) .0601(2) .0387(9) Uani d . 1 . O
O2 .38568(13) .5191(2) .0951(2) .0389(9) Uani d . 1 . O
Cl1 .42557(6) .64958(9) .19988(9) .0547(4) Uani d . 1 . Cl
Cl2 .33910(9) .70169(14) .28074(12) .0950(8) Uani d . 1 . Cl
Cl3 .22844(9) .6180(2) .24940(13) .0991(8) Uani d . 1 . Cl
Cl4 .19827(6) .48854(10) .13012(9) .0568(4) Uani d . 1 . Cl
Cl5 .38573(6) .34745(8) .14509(7) .0426(4) Uani d . 1 . Cl
C11 .2978(2) .5111(3) .1106(3) .0386(13) Uani d . 1 . C
C12 .3505(2) .5458(3) .1291(3) .0358(12) Uani d . 1 . C
C13 .3623(2) .6055(3) .1808(3) .0438(14) Uani d . 1 . C
C14 .3235(2) .6284(4) .2167(3) .051(2) Uani d . 1 . C
C15 .2740(3) .5933(4) .2013(3) .050(2) Uani d . 1 . C
C16 .2607(2) .5347(3) .1480(3) .0411(13) Uani d . 1 . C
C21 .2930(2) .5288(3) -.0973(3) .0431(14) Uani d . 1 . C
H21A .2639(2) .5311(3) -.0750(3) .052 Uiso calc R 1 . H
C22 .2873(2) .5678(4) -.1653(4) .054(2) Uani d . 1 . C
H22A .2545(2) .5947(4) -.1888(4) .065 Uiso calc R 1 . H
C23 .3289(2) .5668(3) -.1973(3) .050(2) Uani d . 1 . C
H23A .3255(2) .5935(3) -.2428(3) .060 Uiso calc R 1 . H
C24 .3777(2) .5255(3) -.1622(3) .0414(13) Uani d . 1 . C
C25 .3795(2) .4872(3) -.0951(3) .0341(12) Uani d . 1 . C
C26 .4243(2) .5231(4) -.1892(3) .0468(15) Uani d . 1 . C
H26A .4236(2) .5499(4) -.2339(3) .056 Uiso calc R 1 . H
C27 .4699(2) .4833(3) -.1528(3) .0414(13) Uani d . 1 . C
H27A .5004(2) .4826(3) -.1723(3) .050 Uiso calc R 1 . H
C28 .4724(2) .4425(3) -.0856(3) .0343(12) Uani d . 1 . C
C29 .4273(2) .4454(3) -.0566(3) .0311(12) Uani d . 1 . C
C30 .5181(2) .4010(3) -.0451(3) .0384(13) Uani d . 1 . C
H30A .5495(2) .3977(3) -.0626(3) .046 Uiso calc R 1 . H
C31 .5174(2) .3650(3) .0196(3) .0399(13) Uani d . 1 . C
H31A .5482(2) .3362(3) .0472(3) .048 Uiso calc R 1 . H
C32 .4710(2) .3706(3) .0453(3) .0370(12) Uani d . 1 . C
H32A .4712(2) .3456(3) .0907(3) .044 Uiso calc R 1 . H
C41 .3404(2) .2708(3) -.0295(3) .0405(13) Uani d . 1 . C
H41A .3785(2) .2669(3) -.0046(3) .049 Uiso calc R 1 . H
C42 .3135(2) .2093(3) -.0694(3) .0452(14) Uani d . 1 . C
H42A .3330(2) .1642(3) -.0727(3) .054 Uiso calc R 1 . H
C43 .2579(2) .2140(3) -.1045(3) .0437(14) Uani d . 1 . C
H43A .2385(2) .1722(3) -.1322(3) .052 Uiso calc R 1 . H
C44 .2310(2) .2797(3) -.0989(3) .0403(14) Uani d . 1 . C
H44A .1926(2) .2840(3) -.1220(3) .048 Uiso calc R 1 . H
C45 .2605(2) .3401(3) -.0591(3) .0386(13) Uani d . 1 . C
H45A .2418(2) .3861(3) -.0561(3) .046 Uiso calc R 1 . H
N60 .5723(3) .8792(6) .0898(4) .101(2) Uani d . 1 . N
C61 .5527(4) .8170(6) .1134(5) .098(3) Uani d . 1 . C
H61A .5701(4) .7701(6) .1099(5) .117 Uiso calc R 1 . H
C62 .5097(5) .8164(8) .1418(5) .119(4) Uani d . 1 . C
H62A .4969(5) .7708(8) .1580(5) .142 Uiso calc R 1 . H
C63 .4843(5) .8879(12) .1463(6) .147(7) Uani d . 1 . C
H63A .4541(5) .8926(12) .1662(6) .177 Uiso calc R 1 . H
C64 .5064(5) .9497(8) .1199(7) .136(5) Uani d . 1 . C
H64A .4908(5) .9985(8) .1207(7) .163 Uiso calc R 1 . H
C65 .5482(4) .9419(6) .0939(6) .102(3) Uani d . 1 . C
H65A .5619(4) .9862(6) .0766(6) .123 Uiso calc R 1 . H
N70 .1530(3) .4626(8) .3624(6) .158(5) Uani d . 1 . N
C71 .0994(5) .5594(7) .2848(6) .112(3) Uani d . 1 . C
H71A .0813(5) .5769(7) .2354(6) .134 Uiso calc R 1 . H
C72 .1298(4) .4933(8) .2951(5) .114(4) Uani d . 1 . C
H72A .1343(4) .4685(8) .2519(5) .137 Uiso calc R 1 . H
C73 .1202(7) .5647(11) .4182(9) .177(9) Uani d . 1 . C
H73A .1172(7) .5878(11) .4630(9) .213 Uiso calc R 1 . H
C74 .1468(5) .5004(12) .4190(6) .163(9) Uani d . 1 . C
H74A .1635(5) .4791(12) .4673(6) .195 Uiso calc R 1 . H
C75 .0957(6) .5981(8) .3438(8) .162(6) Uani d . 1 . C
H75A .0778(6) .6459(8) .3382(8) .195 Uiso calc R 1 . H
N80 .5872(15) .1694(15) .0677(14) .38(3) Uani d . 1 . N
C81 .6240(8) .2082(11) .1224(11) .185(7) Uani d . 1 . C
H81A .6608(8) .2127(11) .1206(11) .222 Uiso calc R 1 . H
C82 .6093(8) .2411(7) .1805(6) .141(6) Uani d . 1 . C
H82 .6358(8) .2676(7) .2189(6) .170 Uiso calc R 1 . H
C83 .5346(11) .1665(8) .0807(11) .232(17) Uani d . 1 . C
H83A .5067(11) .1377(8) .0466(11) .279 Uiso calc R 1 . H
C84 .5219(6) .2006(7) .1363(8) .150(6) Uani d . 1 . C
H84A .4856(6) .1981(7) .1401(8) .180 Uiso calc R 1 . H
C85 .5571(7) .2356(8) .1829(8) .147(6) Uani d . 1 . C
H85A .5475(7) .2601(8) .2228(8) .176 Uiso calc R 1 . H
C91 .2311(13) .6878(11) -.0458(10) .297(16) Uani d P .50 1 C
H91A .2194(13) .6433(11) -.0748(10) .356 Uiso calc PR .50 1 H
N92 .1998(11) .7469(13) -.0527(10) .297(12) Uani d P .50 1 N
C90 .2831(15) .6930(12) .0062(13) .346(19) Uani d P .50 1 C
H90A .3078(15) .6520(12) .0093(13) .415 Uiso calc PR .50 1 H
C91' .2311(13) .6878(11) -.0458(10) .297(16) Uani d P .50 2 C
H91B .2194 .6433 -.07(2) .356 Uiso calc PR .50 2 H
C92 .1998(11) .7469(13) -.0527(10) .297(12) Uani d P .50 2 C
H92A .1651 .7481 -.09(2) .356 Uiso calc PR .50 2 H
C90' .2831(15) .6930(12) .0062(13) .346(19) Uani d P .50 2 C
H90B .3078 .6520 .01(2) .415 Uiso calc PR .50 2 H

loop_
_atom_type_symbol
_atom_type_description
_atom_type_scat_dispersion_real
_atom_type_scat_dispersion_imag
_atom_type_scat_source
C C 0.0033 0.0016 'International Tables Vol C Tables 4.2.6.8 and 6.1.1.4'
H H 0.0000 0.0000 'International Tables Vol C Tables 4.2.6.8 and 6.1.1.4'
N N 0.0061 0.0033 'International Tables Vol C Tables 4.2.6.8 and 6.1.1.4'
O O 0.0106 0.0060 'International Tables Vol C Tables 4.2.6.8 and 6.1.1.4'
Cl Cl 0.1484 0.1585 'International Tables Vol C Tables 4.2.6.8 and 6.1.1.4'
Ga Ga 0.2307 1.6083 'International Tables Vol C Tables 4.2.6.8 and 6.1.1.4'

loop_
_geom_angle_atom_site_label_1
_geom_angle_atom_site_label_2
_geom_angle_atom_site_label_3
_geom_angle_site_symmetry_1
_geom_angle_site_symmetry_3
_geom_angle
_geom_angle_publ_flag
O1 Ga1 O2 . . 85.74(14) y
O1 Ga1 N1 . . 89.8(2) y
O2 Ga1 N1 . . 173.2(2) y
O1 Ga1 N3 . . 170.9(2) y
O2 Ga1 N3 . . 91.10(15) y
N1 Ga1 N3 . . 92.5(2) y
O1 Ga1 N2 . . 93.6(2) y
O2 Ga1 N2 . . 89.2(2) y
N1 Ga1 N2 . . 85.9(2) y
N3 Ga1 N2 . . 77.8(2) y
O1 Ga1 Cl5 . . 96.25(12) y
O2 Ga1 Cl5 . . 95.04(12) y
N1 Ga1 Cl5 . . 90.59(12) y
N3 Ga1 Cl5 . . 92.50(12) y
N2 Ga1 Cl5 . . 169.49(12) y
C41 N1 C45 . . 118.1(5) ?
C41 N1 Ga1 . . 121.9(3) ?
C45 N1 Ga1 . . 119.8(4) ?
C21 N2 C25 . . 118.3(5) ?
C21 N2 Ga1 . . 128.7(4) ?
C25 N2 Ga1 . . 112.9(3) ?
C32 N3 C29 . . 118.4(4) ?
C32 N3 Ga1 . . 127.0(3) ?
C29 N3 Ga1 . . 114.6(3) ?
C11 O1 Ga1 . . 109.0(3) ?
C12 O2 Ga1 . . 108.5(3) ?
O1 C11 C16 . . 123.6(5) ?
O1 C11 C12 . . 117.6(4) ?
C16 C11 C12 . . 118.8(5) ?
O2 C12 C13 . . 123.7(5) ?
O2 C12 C11 . . 117.1(5) ?
C13 C12 C11 . . 119.2(5) ?
C12 C13 C14 . . 120.2(5) ?
C12 C13 Cl1 . . 118.7(4) ?
C14 C13 Cl1 . . 121.1(4) ?
C15 C14 C13 . . 120.5(5) ?
C15 C14 Cl2 . . 120.0(4) ?
C13 C14 Cl2 . . 119.4(5) ?
C14 C15 C16 . . 120.2(5) ?
C14 C15 Cl3 . . 120.2(5) ?
C16 C15 Cl3 . . 119.5(5) ?
C11 C16 C15 . . 120.9(5) ?
C11 C16 Cl4 . . 118.9(4) ?
C15 C16 Cl4 . . 120.1(4) ?
N2 C21 C22 . . 122.5(5) ?
C23 C22 C21 . . 119.8(5) ?
C22 C23 C24 . . 119.7(5) ?
C25 C24 C26 . . 118.9(5) ?
C25 C24 C23 . . 116.8(5) ?
C26 C24 C23 . . 124.2(5) ?
N2 C25 C24 . . 122.9(5) ?
N2 C25 C29 . . 117.3(5) ?
C24 C25 C29 . . 119.8(5) ?
C27 C26 C24 . . 121.5(5) ?
C26 C27 C28 . . 120.7(5) ?
C30 C28 C29 . . 117.4(5) ?
C30 C28 C27 . . 123.6(5) ?
C29 C28 C27 . . 118.9(5) ?
N3 C29 C28 . . 122.6(5) ?
N3 C29 C25 . . 117.3(4) ?
C28 C29 C25 . . 120.1(5) ?
C31 C30 C28 . . 119.7(5) ?
C30 C31 C32 . . 119.8(5) ?
N3 C32 C31 . . 122.2(5) ?
N1 C41 C42 . . 122.3(5) ?
C41 C42 C43 . . 119.3(6) ?
C44 C43 C42 . . 118.9(5) ?
C43 C44 C45 . . 119.2(5) ?
N1 C45 C44 . . 122.2(5) ?
C65 N60 C61 . . 117.3(9) ?
N60 C61 C62 . . 124.2(10) ?
C61 C62 C63 . . 116.6(11) ?
C64 C63 C62 . . 115.9(10) ?
C65 C64 C63 . . 120.8(12) ?
N60 C65 C64 . . 125.1(12) ?
C74 N70 C72 . . 115.3(14) ?
C75 C71 C72 . . 119.7(13) ?
N70 C72 C71 . . 123.4(11) ?
C74 C73 C75 . . 115.7(13) ?
N70 C74 C73 . . 128.2(16) ?
C71 C75 C73 . . 117.4(15) ?
C81 N80 C83 . . 112.(2) ?
N80 C81 C82 . . 121.(2) ?
C85 C82 C81 . . 119.8(16) ?
C84 C83 N80 . . 125.1(19) ?
C85 C84 C83 . . 119.3(19) ?
C84 C85 C82 . . 122.9(19) ?
N92 C91 C90 . . 116.7(19) ?
C91 N92 C90 . 7_565 119.(2) ?
N92 C90 C91 7_565 . 124.(2) ?
C92 C91' C90' . . 116.7(19) ?
C91' C92 C90' . 7_565 119.(2) ?
C92 C90' C91' 7_565 . 124.(2) ?

loop_
_geom_bond_atom_site_label_1
_geom_bond_atom_site_label_2
_geom_bond_site_symmetry_2
_geom_bond_distance
_geom_bond_publ_flag
Ga1 O1 . 1.929(3) y
Ga1 O2 . 1.952(4) y
Ga1 N1 . 2.096(4) y
Ga1 N3 . 2.113(4) y
Ga1 N2 . 2.155(4) y
Ga1 Cl5 . 2.329(2) y
N1 C41 . 1.337(7) ?
N1 C45 . 1.345(6) ?
N2 C21 . 1.324(6) ?
N2 C25 . 1.372(6) ?
N3 C32 . 1.325(6) ?
N3 C29 . 1.364(6) ?
O1 C11 . 1.321(6) y
O2 C12 . 1.325(6) y
Cl1 C13 . 1.733(6) ?
Cl2 C14 . 1.722(6) ?
Cl3 C15 . 1.716(6) ?
Cl4 C16 . 1.732(6) ?
C11 C16 . 1.392(7) ?
C11 C12 . 1.424(7) y
C12 C13 . 1.397(8) ?
C13 C14 . 1.405(8) ?
C14 C15 . 1.359(8) ?
C15 C16 . 1.402(8) ?
C21 C22 . 1.408(8) ?
C22 C23 . 1.359(8) ?
C23 C24 . 1.423(8) ?
C24 C25 . 1.405(7) ?
C24 C26 . 1.422(8) ?
C25 C29 . 1.424(7) ?
C26 C27 . 1.357(8) ?
C27 C28 . 1.425(7) ?
C28 C30 . 1.395(7) ?
C28 C29 . 1.407(7) ?
C30 C31 . 1.365(7) ?
C31 C32 . 1.402(7) ?
C41 C42 . 1.378(8) ?
C42 C43 . 1.380(8) ?
C43 C44 . 1.365(8) ?
C44 C45 . 1.387(7) ?
N60 C65 . 1.278(11) ?
N60 C61 . 1.331(12) ?
C61 C62 . 1.350(13) ?
C62 C63 . 1.43(2) ?
C63 C64 . 1.38(2) ?
C64 C65 . 1.301(15) ?
N70 C74 . 1.29(2) ?
N70 C72 . 1.332(12) ?
C71 C75 . 1.317(15) ?
C71 C72 . 1.381(14) ?
C73 C74 . 1.32(2) ?
C73 C75 . 1.47(2) ?
N80 C81 . 1.35(3) ?
N80 C83 . 1.43(4) ?
C81 C82 . 1.37(2) ?
C82 C85 . 1.35(2) ?
C83 C84 . 1.32(3) ?
C84 C85 . 1.218(15) ?
C91 N92 . 1.30(2) ?
C91 C90 . 1.40(3) ?
N92 C90 7_565 1.36(2) ?
C90 N92 7_565 1.36(2) ?
C91' C92 . 1.30(2) ?
C91' C90' . 1.40(3) ?
C92 C90' 7_565 1.36(2) ?
C90' C92 7_565 1.36(2) ?

loop_
_geom_torsion_atom_site_label_1
_geom_torsion_atom_site_label_2
_geom_torsion_atom_site_label_3
_geom_torsion_atom_site_label_4
_geom_torsion
O1 O2 N3 N1 -2.2(2)
